data_4111136
loop_
_publ_author_name
'Sara R. Halper'
'Loi Do'
'Jay R. Stork'
'Seth M. Cohen'

_publ_section_title
;
 Topological Control in Heterometallic Metal-Organic Frameworks by Anion
 Templating and Metalloligand Design
;
_journal_name_full 'Journal of the American Chemical Society'
_journal_page_first 15255
_journal_page_last 15268
_journal_paper_doi 10.1021/ja0645483
_journal_volume 128
_journal_year 2006
_chemical_formula_moiety 'C66 H42 Ag Co N9, C6 H6, B F4, C2 H3 N'
_chemical_formula_sum 'C74 H51 Ag B Co F4 N10'
_chemical_formula_weight 1333.86
_chemical_name_common MOF-Co/AgBF~4~-4
_chemical_name_systematic
; 
 ? 
;
_space_group_IT_number 2
_symmetry_cell_setting triclinic
_symmetry_space_group_name_Hall '-P 1'
_symmetry_space_group_name_H-M 'P -1'
_atom_sites_solution_hydrogens geom
_atom_sites_solution_primary direct
_atom_sites_solution_secondary difmap
_audit_creation_method SHELXL-97
_cell_angle_alpha 91.311(3)
_cell_angle_beta 94.990(3)
_cell_angle_gamma 94.994(3)
_cell_formula_units_Z 2
_cell_length_a 9.4031(17)
_cell_length_b 18.794(4)
_cell_length_c 22.803(4)
_cell_measurement_reflns_used 5874
_cell_measurement_temperature 100(2)
_cell_measurement_theta_max 27.4
_cell_measurement_theta_min 2.33
_cell_volume 3997.4(13)
_computing_cell_refinement SMART
_computing_data_collection 'SMART 5.054 (Bruker, 2003)'
_computing_data_reduction 'SAINT 6.45A (Bruker, 2003)'
_computing_molecular_graphics 'SHELXTL 5.1 (Sheldrick, 1994)'
_computing_publication_material SHELXL97
_computing_structure_refinement 'SHELXL97 (Sheldrick, 1997)'
_computing_structure_solution 'SHELXS97 (Sheldrick, 1990)'
_diffrn_ambient_temperature 100(2)
_diffrn_detector_area_resol_mean 8.3
_diffrn_measured_fraction_theta_full 0.986
_diffrn_measured_fraction_theta_max 0.986
_diffrn_measurement_device_type 'Bruker APEX'
_diffrn_measurement_method \w
_diffrn_radiation_monochromator graphite
_diffrn_radiation_source 'fine-focus sealed tube'
_diffrn_radiation_type MoK\a
_diffrn_radiation_wavelength 0.71073
_diffrn_reflns_av_R_equivalents 0.0415
_diffrn_reflns_av_sigmaI/netI 0.0728
_diffrn_reflns_limit_h_max 11
_diffrn_reflns_limit_h_min -11
_diffrn_reflns_limit_k_max 22
_diffrn_reflns_limit_k_min -22
_diffrn_reflns_limit_l_max 27
_diffrn_reflns_limit_l_min -27
_diffrn_reflns_number 33394
_diffrn_reflns_theta_full 25.35
_diffrn_reflns_theta_max 25.35
_diffrn_reflns_theta_min 1.09
_diffrn_standards_number 0
_exptl_absorpt_coefficient_mu 0.503
_exptl_absorpt_correction_T_max 0.96581
_exptl_absorpt_correction_T_min 0.81092
_exptl_absorpt_correction_type multi-scan
_exptl_absorpt_process_details 'SADABS 2.10 (Sheldrick, 2004)'
_exptl_crystal_colour red
_exptl_crystal_density_diffrn 1.108
_exptl_crystal_description needle
_exptl_crystal_F_000 1360
_exptl_crystal_size_max 0.50
_exptl_crystal_size_mid 0.15
_exptl_crystal_size_min 0.09
_platon_squeeze_details
;
;
_refine_diff_density_max 3.105
_refine_diff_density_min -0.726
_refine_diff_density_rms 0.116
_refine_ls_extinction_method none
_refine_ls_goodness_of_fit_ref 0.944
_refine_ls_hydrogen_treatment constr
_refine_ls_matrix_type full
_refine_ls_number_parameters 876
_refine_ls_number_reflns 14466
_refine_ls_number_restraints 0
_refine_ls_restrained_S_all 0.944
_refine_ls_R_factor_all 0.0843
_refine_ls_R_factor_gt 0.0663
_refine_ls_shift/su_max 0.000
_refine_ls_shift/su_mean 0.000
_refine_ls_structure_factor_coef Fsqd
_refine_ls_weighting_details 'calc w=1/[\s^2^(Fo^2^)+(0.1231P)^2^] where P=(Fo^2^+2Fc^2^)/3'
_refine_ls_weighting_scheme calc
_refine_ls_wR_factor_gt 0.1713
_refine_ls_wR_factor_ref 0.1790
_reflns_number_gt 10181
_reflns_number_total 14466
_reflns_threshold_expression I>2\s(I)
_cod_data_source_file ja0645483rom20060627_113302_12.cif
_cod_data_source_block MOF-Co/AgBF~4~-4
_cod_original_cell_volume 3997.5(13)
_cod_database_code 4111136

loop_
_symmetry_equiv_pos_as_xyz
'x, y, z'
'-x, -y, -z'

loop_
_atom_site_label
_atom_site_type_symbol
_atom_site_fract_x
_atom_site_fract_y
_atom_site_fract_z
_atom_site_U_iso_or_equiv
_atom_site_adp_type
_atom_site_occupancy
_atom_site_symmetry_multiplicity
_atom_site_calc_flag
_atom_site_refinement_flags
_atom_site_disorder_assembly
_atom_site_disorder_group
Ag1 Ag -0.76782(3) -0.097458(19) 0.486205(14) 0.03455(13) Uani 1 1 d . . .
Co1 Co 0.49375(5) 0.21586(3) 0.06592(2) 0.02285(15) Uani 1 1 d . . .
C1 C 0.5750(4) 0.1853(2) 0.18976(18) 0.0292(9) Uani 1 1 d . . .
H1 H 0.6730 0.2007 0.1867 0.035 Uiso 1 1 calc R . .
C2 C 0.5196(4) 0.1633(2) 0.24239(19) 0.0303(10) Uani 1 1 d . . .
H2 H 0.5712 0.1622 0.2800 0.036 Uiso 1 1 calc R . .
C3 C 0.3765(5) 0.1437(2) 0.22872(19) 0.0312(10) Uani 1 1 d . . .
H3 H 0.3098 0.1259 0.2550 0.037 Uiso 1 1 calc R . .
C4 C 0.3470(4) 0.1550(2) 0.16757(18) 0.0258(9) Uani 1 1 d . . .
C5 C 0.2178(4) 0.1366(2) 0.13362(18) 0.0253(9) Uani 1 1 d . . .
C6 C 0.2000(4) 0.1411(2) 0.07162(17) 0.0223(8) Uani 1 1 d . . .
C7 C 0.0748(4) 0.1197(2) 0.03360(19) 0.0293(9) Uani 1 1 d . . .
H7 H -0.0142 0.0991 0.0449 0.035 Uiso 1 1 calc R . .
C8 C 0.1077(4) 0.1346(2) -0.02224(18) 0.0280(9) Uani 1 1 d . . .
H8 H 0.0460 0.1260 -0.0574 0.034 Uiso 1 1 calc R . .
C9 C 0.2501(4) 0.1651(2) -0.01766(17) 0.0263(9) Uani 1 1 d . . .
H9 H 0.2999 0.1805 -0.0503 0.032 Uiso 1 1 calc R . .
C10 C 0.0936(4) 0.1087(2) 0.16538(18) 0.0277(9) Uani 1 1 d . . .
C11 C 0.0461(4) 0.1518(3) 0.20892(19) 0.0327(10) Uani 1 1 d . . .
H11 H 0.0910 0.1987 0.2169 0.039 Uiso 1 1 calc R . .
C12 C -0.0682(4) 0.1262(3) 0.24108(19) 0.0349(11) Uani 1 1 d . . .
H12 H -0.1009 0.1556 0.2706 0.042 Uiso 1 1 calc R . .
C13 C -0.1322(5) 0.0575(3) 0.2292(2) 0.0367(11) Uani 1 1 d . . .
C14 C -0.0866(4) 0.0146(3) 0.1837(2) 0.0355(10) Uani 1 1 d . . .
H14 H -0.1332 -0.0317 0.1744 0.043 Uiso 1 1 calc R . .
C15 C 0.0259(4) 0.0404(2) 0.15293(19) 0.0309(10) Uani 1 1 d . . .
H15 H 0.0575 0.0113 0.1229 0.037 Uiso 1 1 calc R . .
C16 C -0.2422(4) 0.0303(3) 0.2650(2) 0.0381(11) Uani 1 1 d . . .
C17 C -0.3271(5) 0.0111(3) 0.2990(2) 0.0356(10) Uani 1 1 d . . .
C18 C -0.4265(4) -0.0122(3) 0.34040(19) 0.0327(10) Uani 1 1 d . . .
C19 C -0.4694(4) 0.0353(3) 0.38202(19) 0.0332(10) Uani 1 1 d . . .
H19 H -0.4344 0.0843 0.3829 0.040 Uiso 1 1 calc R . .
C20 C -0.5626(4) 0.0106(2) 0.42178(19) 0.0332(10) Uani 1 1 d . . .
H20 H -0.5895 0.0435 0.4501 0.040 Uiso 1 1 calc R . .
C21 C -0.5773(5) -0.1035(3) 0.38191(19) 0.0367(11) Uani 1 1 d . . .
H21 H -0.6153 -0.1520 0.3815 0.044 Uiso 1 1 calc R . .
C22 C -0.4833(5) -0.0828(3) 0.34086(19) 0.0374(11) Uani 1 1 d . . .
H22 H -0.4577 -0.1168 0.3131 0.045 Uiso 1 1 calc R . .
C23 C 0.6043(4) 0.0753(2) 0.07682(18) 0.0256(9) Uani 1 1 d . . .
H23 H 0.5823 0.0724 0.1166 0.031 Uiso 1 1 calc R . .
C24 C 0.6728(4) 0.0232(2) 0.04683(18) 0.0270(9) Uani 1 1 d . . .
H24 H 0.7068 -0.0190 0.0629 0.032 Uiso 1 1 calc R . .
C25 C 0.6807(4) 0.0445(2) -0.00889(18) 0.0271(9) Uani 1 1 d . . .
H25 H 0.7193 0.0198 -0.0398 0.033 Uiso 1 1 calc R . .
C26 C 0.6197(4) 0.1117(2) -0.01261(17) 0.0248(9) Uani 1 1 d . . .
C27 C 0.6132(4) 0.1566(2) -0.06003(18) 0.0274(9) Uani 1 1 d . . .
C28 C 0.5665(4) 0.2253(2) -0.05994(19) 0.0289(9) Uani 1 1 d . . .
C29 C 0.5559(5) 0.2723(2) -0.1068(2) 0.0409(11) Uani 1 1 d . . .
H29 H 0.5805 0.2635 -0.1457 0.049 Uiso 1 1 calc R . .
C30 C 0.5046(6) 0.3324(3) -0.0868(2) 0.0484(13) Uani 1 1 d . . .
H30 H 0.4865 0.3737 -0.1085 0.058 Uiso 1 1 calc R . .
C31 C 0.4829(5) 0.3216(2) -0.0265(2) 0.0384(11) Uani 1 1 d . . .
H31 H 0.4489 0.3558 -0.0011 0.046 Uiso 1 1 calc R . .
C32 C 0.6648(4) 0.1303(2) -0.11645(18) 0.0280(9) Uani 1 1 d . . .
C33 C 0.5925(5) 0.0713(2) -0.14675(18) 0.0310(10) Uani 1 1 d . . .
H33 H 0.5101 0.0481 -0.1317 0.037 Uiso 1 1 calc R . .
C34 C 0.6384(5) 0.0455(2) -0.19880(18) 0.0325(10) Uani 1 1 d . . .
H34 H 0.5858 0.0060 -0.2198 0.039 Uiso 1 1 calc R . .
C35 C 0.7613(5) 0.0775(3) -0.21987(18) 0.0335(10) Uani 1 1 d . . .
C36 C 0.8329(5) 0.1371(3) -0.19043(19) 0.0371(11) Uani 1 1 d . . .
H36 H 0.9145 0.1606 -0.2058 0.044 Uiso 1 1 calc R . .
C37 C 0.7858(5) 0.1631(2) -0.13803(19) 0.0321(10) Uani 1 1 d . . .
H37 H 0.8371 0.2032 -0.1174 0.039 Uiso 1 1 calc R . .
C38 C 0.8163(5) 0.0501(3) -0.2723(2) 0.0376(11) Uani 1 1 d . . .
C39 C 0.8683(5) 0.0275(3) -0.31369(18) 0.0355(11) Uani 1 1 d . . .
C40 C 0.9415(4) -0.0008(3) -0.36112(18) 0.0339(10) Uani 1 1 d . . .
C41 C 0.9280(5) -0.0721(3) -0.37666(19) 0.0382(11) Uani 1 1 d . . .
H41 H 0.8619 -0.1041 -0.3589 0.046 Uiso 1 1 calc R . .
C42 C 1.0109(5) -0.0973(3) -0.4183(2) 0.0374(11) Uani 1 1 d . . .
H42 H 1.0022 -0.1470 -0.4278 0.045 Uiso 1 1 calc R . .
C43 C 1.1139(5) 0.0152(2) -0.43239(18) 0.0310(10) Uani 1 1 d . . .
H43 H 1.1767 0.0462 -0.4526 0.037 Uiso 1 1 calc R . .
C44 C 1.0371(5) 0.0444(3) -0.39005(18) 0.0335(10) Uani 1 1 d . . .
H44 H 1.0491 0.0942 -0.3808 0.040 Uiso 1 1 calc R . .
C45 C 0.2728(4) 0.3153(2) 0.0779(2) 0.0323(10) Uani 1 1 d . . .
H45 H 0.2050 0.2872 0.0517 0.039 Uiso 1 1 calc R . .
C46 C 0.2449(5) 0.3789(3) 0.1078(2) 0.0427(12) Uani 1 1 d . . .
H46 H 0.1581 0.4014 0.1044 0.051 Uiso 1 1 calc R . .
C47 C 0.3664(5) 0.4013(3) 0.1421(3) 0.0506(14) Uani 1 1 d . . .
H47 H 0.3794 0.4419 0.1683 0.061 Uiso 1 1 calc R . .
C48 C 0.4707(5) 0.3530(2) 0.1319(2) 0.0338(10) Uani 1 1 d . . .
C49 C 0.6146(5) 0.3594(2) 0.1522(2) 0.0366(11) Uani 1 1 d . A .
C50 C 0.7175(4) 0.3169(2) 0.1318(2) 0.0313(10) Uani 1 1 d . . .
C51 C 0.8670(5) 0.3230(2) 0.1462(2) 0.0383(11) Uani 1 1 d . . .
H51 H 0.9197 0.3571 0.1730 0.046 Uiso 1 1 calc R . .
C52 C 0.9222(4) 0.2716(2) 0.1147(2) 0.0366(11) Uani 1 1 d . . .
H52 H 1.0203 0.2628 0.1152 0.044 Uiso 1 1 calc R . .
C53 C 0.8062(4) 0.2336(2) 0.0811(2) 0.0334(10) Uani 1 1 d . . .
H53 H 0.8144 0.1947 0.0546 0.040 Uiso 1 1 calc R . .
C54 C 0.6694(5) 0.4138(3) 0.2000(2) 0.0419(12) Uani 1 1 d . . .
C55 C 0.7911(8) 0.4661(4) 0.1882(4) 0.047(2) Uani 0.641(7) 1 d P A 3
H55 H 0.8296 0.4660 0.1510 0.056 Uiso 0.641(7) 1 calc PR A 3
C56 C 0.8458(10) 0.5137(5) 0.2315(4) 0.059(3) Uani 0.641(7) 1 d P A 3
H56 H 0.9223 0.5482 0.2250 0.071 Uiso 0.641(7) 1 calc PR A 3
C57 C 0.7837(6) 0.5111(3) 0.2901(2) 0.0454(12) Uani 1 1 d . . .
C58 C 0.6819(13) 0.4607(6) 0.2982(4) 0.067(3) Uani 0.641(7) 1 d P A 3
H58 H 0.6446 0.4572 0.3355 0.080 Uiso 0.641(7) 1 calc PR A 3
C59 C 0.6271(16) 0.4117(6) 0.2520(5) 0.086(4) Uani 0.641(7) 1 d P A 3
H59 H 0.5553 0.3753 0.2599 0.103 Uiso 0.641(7) 1 calc PR A 3
C55' C 0.6488(12) 0.4859(6) 0.1941(5) 0.023(3) Uiso 0.359(7) 1 d P A 4
H55' H 0.5956 0.5021 0.1605 0.028 Uiso 0.359(7) 1 calc PR A 4
C56' C 0.7090(11) 0.5333(6) 0.2393(5) 0.022(3) Uiso 0.359(7) 1 d P A 4
H56' H 0.6987 0.5828 0.2352 0.026 Uiso 0.359(7) 1 calc PR A 4
C58' C 0.7769(15) 0.4388(6) 0.2969(5) 0.028(3) Uani 0.359(7) 1 d P A 4
H58' H 0.8110 0.4230 0.3344 0.034 Uiso 0.359(7) 1 calc PR A 4
C59' C 0.7267(18) 0.3869(7) 0.2557(6) 0.038(4) Uani 0.359(7) 1 d P A 4
H59' H 0.7290 0.3374 0.2627 0.045 Uiso 0.359(7) 1 calc PR A 4
C60 C 0.8489(6) 0.5615(3) 0.3345(2) 0.0472(13) Uani 1 1 d . A .
C61 C 0.9072(6) 0.6051(3) 0.3689(2) 0.0456(12) Uani 1 1 d . . .
C62 C 0.9806(6) 0.6639(3) 0.4040(2) 0.0424(12) Uani 1 1 d . A .
C63 C 0.9046(5) 0.7148(3) 0.4293(2) 0.0411(11) Uani 1 1 d . . .
H63 H 0.8030 0.7084 0.4274 0.049 Uiso 1 1 calc R A .
C64 C 0.9765(5) 0.7744(3) 0.4570(2) 0.0428(12) Uani 1 1 d . A .
H64 H 0.9224 0.8090 0.4736 0.051 Uiso 1 1 calc R . .
C65 C 1.1929(6) 0.7359(3) 0.4397(2) 0.0432(12) Uani 1 1 d . A .
H65 H 1.2946 0.7423 0.4442 0.052 Uiso 1 1 calc R . .
C66 C 1.1300(6) 0.6749(3) 0.4106(2) 0.0452(12) Uani 1 1 d . . .
H66 H 1.1870 0.6408 0.3953 0.054 Uiso 1 1 calc R A .
N1 N 0.4742(3) 0.18202(17) 0.14449(14) 0.0225(7) Uani 1 1 d . . .
N2 N 0.3069(3) 0.16987(17) 0.03798(14) 0.0235(7) Uani 1 1 d . . .
N3 N -0.6176(4) -0.0580(2) 0.42252(15) 0.0319(8) Uani 1 1 d . . .
N4 N 0.5748(3) 0.12839(17) 0.04264(14) 0.0225(7) Uani 1 1 d . . .
N5 N 0.5163(3) 0.25787(18) -0.01060(14) 0.0258(8) Uani 1 1 d . . .
N6 N 1.1035(4) -0.0541(2) -0.44591(15) 0.0313(8) Uani 1 1 d . . .
N7 N 0.4075(4) 0.30032(18) 0.09182(15) 0.0283(8) Uani 1 1 d . . .
N8 N 0.6827(3) 0.25990(18) 0.09157(15) 0.0271(8) Uani 1 1 d . . .
N9 N 1.1223(4) 0.7865(2) 0.46193(16) 0.0396(9) Uani 1 1 d . . .
B1 B 0.6088(7) 0.8065(4) 0.5013(4) 0.0569(18) Uani 1 1 d . . .
F1 F 0.4763(3) 0.82610(19) 0.51809(18) 0.0753(10) Uani 1 1 d . B .
F2 F 0.6886(8) 0.7802(8) 0.5473(5) 0.112(5) Uani 0.65(2) 1 d P B 1
F3 F 0.6789(9) 0.8653(4) 0.4853(4) 0.074(3) Uani 0.65(2) 1 d P B 1
F4 F 0.5679(8) 0.7570(7) 0.4585(7) 0.106(5) Uani 0.65(2) 1 d P B 1
F5 F 0.699(2) 0.8316(15) 0.5447(14) 0.172(14) Uani 0.35(2) 1 d P B 2
F6 F 0.6723(19) 0.8370(17) 0.4510(18) 0.150(14) Uani 0.35(2) 1 d P B 2
F7 F 0.6148(19) 0.7329(6) 0.4937(8) 0.063(5) Uani 0.35(2) 1 d P B 2
C67 C 0.1196(10) 0.2174(4) 0.7209(3) 0.087(2) Uani 1 1 d . . .
H67 H 0.0950 0.2069 0.6802 0.104 Uiso 1 1 calc R . .
C68 C 0.0745(9) 0.2770(4) 0.7461(3) 0.080(2) Uani 1 1 d . . .
H68 H 0.0217 0.3087 0.7229 0.096 Uiso 1 1 calc R . .
C69 C 0.1061(9) 0.2908(3) 0.8054(3) 0.077(2) Uani 1 1 d . . .
H69 H 0.0710 0.3310 0.8235 0.093 Uiso 1 1 calc R . .
C70 C 0.1865(9) 0.2479(4) 0.8379(3) 0.089(2) Uani 1 1 d . . .
H70 H 0.2107 0.2588 0.8786 0.107 Uiso 1 1 calc R . .
C71 C 0.2335(8) 0.1888(4) 0.8127(4) 0.090(2) Uani 1 1 d . . .
H71 H 0.2900 0.1589 0.8362 0.108 Uiso 1 1 calc R . .
C72 C 0.2009(8) 0.1718(4) 0.7540(4) 0.082(2) Uani 1 1 d . . .
H72 H 0.2328 0.1303 0.7366 0.099 Uiso 1 1 calc R . .
N10 N 0.2314(9) 0.7854(6) 0.6318(4) 0.135(3) Uani 1 1 d . . .
C73 C 0.3019(12) 0.7431(5) 0.6141(4) 0.099(3) Uani 1 1 d . . .
C74 C 0.3674(16) 0.6883(6) 0.5879(6) 0.185(7) Uani 1 1 d . . .
H74A H 0.2949 0.6491 0.5751 0.278 Uiso 1 1 calc R . .
H74B H 0.4392 0.6708 0.6165 0.278 Uiso 1 1 calc R . .
H74C H 0.4141 0.7064 0.5538 0.278 Uiso 1 1 calc R . .

loop_
_atom_site_aniso_label
_atom_site_aniso_U_11
_atom_site_aniso_U_22
_atom_site_aniso_U_33
_atom_site_aniso_U_23
_atom_site_aniso_U_13
_atom_site_aniso_U_12
Ag1 0.0253(2) 0.0512(2) 0.02635(19) -0.01272(14) 0.01587(13) -0.01097(15)
Co1 0.0132(3) 0.0293(3) 0.0258(3) -0.0070(2) 0.0067(2) -0.0024(2)
C1 0.017(2) 0.040(2) 0.030(2) -0.0068(18) 0.0001(17) 0.0032(17)
C2 0.024(2) 0.039(2) 0.027(2) -0.0074(18) -0.0029(17) 0.0036(18)
C3 0.027(2) 0.040(3) 0.027(2) -0.0025(18) 0.0072(18) 0.0017(19)
C4 0.022(2) 0.030(2) 0.027(2) -0.0016(17) 0.0088(17) 0.0011(17)
C5 0.016(2) 0.029(2) 0.031(2) -0.0050(17) 0.0119(17) -0.0003(16)
C6 0.0122(18) 0.031(2) 0.023(2) -0.0025(16) 0.0058(15) -0.0011(16)
C7 0.016(2) 0.032(2) 0.039(3) -0.0032(19) 0.0028(18) -0.0005(17)
C8 0.017(2) 0.041(2) 0.024(2) -0.0071(18) -0.0023(16) -0.0020(17)
C9 0.020(2) 0.040(2) 0.020(2) -0.0031(17) 0.0093(16) -0.0018(17)
C10 0.015(2) 0.041(2) 0.028(2) 0.0039(18) 0.0079(16) 0.0000(17)
C11 0.018(2) 0.046(3) 0.034(2) 0.000(2) 0.0080(18) -0.0009(18)
C12 0.022(2) 0.059(3) 0.026(2) 0.004(2) 0.0120(18) 0.008(2)
C13 0.021(2) 0.056(3) 0.036(3) 0.013(2) 0.0148(19) 0.005(2)
C14 0.019(2) 0.051(3) 0.037(3) 0.007(2) 0.0093(19) -0.0018(19)
C15 0.023(2) 0.041(3) 0.030(2) 0.0024(19) 0.0118(18) 0.0007(18)
C16 0.016(2) 0.068(3) 0.032(2) 0.011(2) 0.0081(18) 0.004(2)
C17 0.023(2) 0.054(3) 0.032(2) 0.008(2) 0.0090(19) 0.005(2)
C18 0.015(2) 0.051(3) 0.032(2) 0.010(2) 0.0037(17) 0.0010(19)
C19 0.021(2) 0.046(3) 0.031(2) -0.001(2) 0.0024(18) -0.0063(19)
C20 0.023(2) 0.044(3) 0.032(2) -0.006(2) 0.0062(18) -0.0010(19)
C21 0.038(3) 0.042(3) 0.032(2) 0.001(2) 0.013(2) 0.000(2)
C22 0.031(2) 0.058(3) 0.025(2) 0.001(2) 0.0159(19) 0.005(2)
C23 0.017(2) 0.034(2) 0.024(2) -0.0049(18) 0.0043(16) -0.0053(17)
C24 0.020(2) 0.034(2) 0.027(2) -0.0032(17) 0.0034(17) -0.0013(17)
C25 0.019(2) 0.032(2) 0.030(2) -0.0079(18) 0.0060(17) -0.0009(17)
C26 0.016(2) 0.031(2) 0.026(2) -0.0096(17) 0.0059(16) -0.0040(16)
C27 0.015(2) 0.038(2) 0.028(2) -0.0070(18) 0.0070(16) -0.0057(17)
C28 0.019(2) 0.033(2) 0.036(2) -0.0059(18) 0.0156(18) -0.0029(17)
C29 0.054(3) 0.037(3) 0.035(3) 0.004(2) 0.018(2) 0.010(2)
C30 0.071(4) 0.039(3) 0.041(3) 0.012(2) 0.030(3) 0.010(3)
C31 0.040(3) 0.029(3) 0.048(3) -0.006(2) 0.022(2) 0.000(2)
C32 0.025(2) 0.034(2) 0.026(2) -0.0031(18) 0.0050(17) 0.0044(18)
C33 0.028(2) 0.039(3) 0.027(2) -0.0021(18) 0.0129(18) 0.0022(19)
C34 0.031(2) 0.042(3) 0.024(2) -0.0075(19) 0.0049(18) -0.0005(19)
C35 0.033(2) 0.051(3) 0.019(2) -0.0070(19) 0.0117(18) 0.006(2)
C36 0.027(2) 0.059(3) 0.028(2) -0.004(2) 0.0188(19) 0.002(2)
C37 0.027(2) 0.042(3) 0.027(2) -0.0095(19) 0.0112(18) -0.0023(19)
C38 0.028(2) 0.058(3) 0.028(2) -0.005(2) 0.0104(19) 0.005(2)
C39 0.026(2) 0.061(3) 0.021(2) -0.007(2) 0.0069(18) 0.009(2)
C40 0.022(2) 0.059(3) 0.021(2) -0.007(2) 0.0047(17) 0.006(2)
C41 0.034(3) 0.057(3) 0.025(2) -0.006(2) 0.0127(19) -0.002(2)
C42 0.028(2) 0.050(3) 0.033(2) -0.011(2) 0.0126(19) -0.007(2)
C43 0.031(2) 0.043(3) 0.020(2) -0.0009(18) 0.0116(18) -0.0008(19)
C44 0.034(3) 0.043(3) 0.024(2) -0.0040(19) 0.0047(18) 0.007(2)
C45 0.023(2) 0.033(2) 0.041(3) -0.0031(19) 0.0038(19) -0.0005(18)
C46 0.025(2) 0.046(3) 0.059(3) -0.011(2) 0.010(2) 0.007(2)
C47 0.040(3) 0.044(3) 0.068(4) -0.024(3) 0.009(3) 0.004(2)
C48 0.028(2) 0.029(2) 0.044(3) -0.0141(19) 0.009(2) -0.0022(18)
C49 0.040(3) 0.034(3) 0.033(3) -0.0087(19) 0.006(2) -0.007(2)
C50 0.022(2) 0.034(2) 0.037(2) -0.0072(19) 0.0045(18) -0.0051(18)
C51 0.025(2) 0.040(3) 0.047(3) -0.005(2) 0.002(2) -0.015(2)
C52 0.014(2) 0.045(3) 0.050(3) 0.002(2) 0.0045(19) -0.0040(19)
C53 0.016(2) 0.039(3) 0.045(3) -0.003(2) 0.0084(19) -0.0008(18)
C54 0.041(3) 0.036(3) 0.046(3) -0.012(2) 0.001(2) -0.001(2)
C55 0.037(5) 0.057(5) 0.045(5) -0.008(4) 0.009(4) -0.004(4)
C56 0.053(6) 0.055(6) 0.069(6) -0.012(5) 0.013(5) -0.001(4)
C57 0.047(3) 0.046(3) 0.041(3) -0.018(2) 0.001(2) -0.005(2)
C58 0.067(7) 0.091(8) 0.036(5) -0.020(5) 0.013(5) -0.029(6)
C59 0.112(11) 0.072(8) 0.065(7) -0.035(6) 0.030(7) -0.047(8)
C58' 0.032(8) 0.025(7) 0.027(7) 0.001(5) 0.005(5) -0.003(5)
C59' 0.050(9) 0.028(7) 0.038(8) -0.008(6) 0.029(7) -0.005(6)
C60 0.045(3) 0.045(3) 0.048(3) -0.010(2) 0.002(2) -0.009(2)
C61 0.053(3) 0.045(3) 0.037(3) -0.007(2) 0.003(2) -0.009(2)
C62 0.053(3) 0.038(3) 0.034(3) -0.008(2) 0.009(2) -0.014(2)
C63 0.036(3) 0.047(3) 0.038(3) -0.009(2) 0.001(2) -0.010(2)
C64 0.038(3) 0.058(3) 0.031(3) -0.011(2) 0.012(2) -0.011(2)
C65 0.041(3) 0.046(3) 0.040(3) -0.007(2) 0.005(2) -0.008(2)
C66 0.044(3) 0.047(3) 0.043(3) -0.013(2) 0.006(2) -0.005(2)
N1 0.0149(16) 0.0324(19) 0.0201(17) -0.0037(14) 0.0037(13) 0.0015(13)
N2 0.0148(16) 0.0335(19) 0.0219(17) -0.0077(14) 0.0068(13) -0.0021(14)
N3 0.0265(19) 0.045(2) 0.0237(19) -0.0031(16) 0.0118(15) -0.0051(16)
N4 0.0122(16) 0.0298(19) 0.0255(18) -0.0041(14) 0.0075(13) -0.0035(13)
N5 0.0197(17) 0.032(2) 0.0249(18) -0.0050(14) 0.0067(14) -0.0036(14)
N6 0.0201(18) 0.049(2) 0.0240(18) -0.0096(16) 0.0090(14) -0.0034(16)
N7 0.0220(18) 0.0308(19) 0.0322(19) -0.0116(15) 0.0123(15) -0.0035(14)
N8 0.0200(18) 0.0306(19) 0.0298(19) -0.0066(15) 0.0039(14) -0.0019(14)
N9 0.041(2) 0.048(2) 0.028(2) -0.0075(17) 0.0068(17) -0.0066(19)
B1 0.028(3) 0.049(4) 0.093(6) 0.002(4) 0.006(3) -0.006(3)
F1 0.0426(19) 0.070(2) 0.113(3) 0.007(2) 0.0102(19) -0.0028(16)
F2 0.071(5) 0.146(11) 0.124(8) 0.068(8) 0.015(5) 0.024(6)
F3 0.049(4) 0.079(5) 0.092(6) -0.012(4) 0.029(4) -0.020(4)
F4 0.045(4) 0.114(8) 0.154(11) -0.081(8) 0.019(5) -0.008(4)
F5 0.112(13) 0.132(18) 0.25(3) -0.123(19) -0.135(15) 0.059(12)
F6 0.070(10) 0.15(2) 0.25(3) 0.16(2) 0.053(15) 0.053(12)
F7 0.058(9) 0.042(6) 0.092(11) 0.007(6) 0.031(8) 0.003(5)
C67 0.140(7) 0.060(4) 0.059(4) -0.010(4) 0.047(5) -0.025(5)
C68 0.127(7) 0.063(4) 0.049(4) 0.010(3) 0.014(4) -0.004(4)
C69 0.124(6) 0.049(4) 0.054(4) 0.003(3) -0.002(4) -0.008(4)
C70 0.127(7) 0.065(5) 0.066(5) -0.012(4) -0.015(5) -0.015(4)
C71 0.065(5) 0.075(5) 0.123(7) -0.010(5) -0.018(5) 0.003(4)
C72 0.078(5) 0.060(4) 0.113(6) -0.005(4) 0.059(5) -0.017(4)
N10 0.100(6) 0.181(9) 0.117(7) -0.048(6) -0.031(5) 0.019(6)
C73 0.126(8) 0.101(7) 0.069(5) -0.005(5) 0.030(5) -0.020(6)
C74 0.260(16) 0.111(8) 0.218(14) 0.084(9) 0.160(13) 0.042(9)

loop_
_atom_type_symbol
_atom_type_description
_atom_type_scat_dispersion_real
_atom_type_scat_dispersion_imag
_atom_type_scat_source
C C 0.0033 0.0016 'International Tables Vol C Tables 4.2.6.8 and 6.1.1.4'
H H 0.0000 0.0000 'International Tables Vol C Tables 4.2.6.8 and 6.1.1.4'
B B 0.0013 0.0007 'International Tables Vol C Tables 4.2.6.8 and 6.1.1.4'
N N 0.0061 0.0033 'International Tables Vol C Tables 4.2.6.8 and 6.1.1.4'
F F 0.0171 0.0103 'International Tables Vol C Tables 4.2.6.8 and 6.1.1.4'
Co Co 0.3494 0.9721 'International Tables Vol C Tables 4.2.6.8 and 6.1.1.4'
Ag Ag -0.8971 1.1015 'International Tables Vol C Tables 4.2.6.8 and 6.1.1.4'

loop_
_geom_angle_atom_site_label_1
_geom_angle_atom_site_label_2
_geom_angle_atom_site_label_3
_geom_angle
_geom_angle_site_symmetry_1
_geom_angle_site_symmetry_3
N3 Ag1 N6 139.08(14) . 1_356
N3 Ag1 N9 113.29(13) . 1_345
N6 Ag1 N9 105.08(13) 1_356 1_345
N8 Co1 N1 89.80(14) . .
N8 Co1 N2 177.99(14) . .
N1 Co1 N2 91.37(13) . .
N8 Co1 N7 90.78(14) . .
N1 Co1 N7 86.08(14) . .
N2 Co1 N7 90.93(14) . .
N8 Co1 N5 87.67(14) . .
N1 Co1 N5 175.35(14) . .
N2 Co1 N5 91.27(14) . .
N7 Co1 N5 90.05(14) . .
N8 Co1 N4 90.64(13) . .
N1 Co1 N4 91.49(13) . .
N2 Co1 N4 87.70(13) . .
N7 Co1 N4 177.18(14) . .
N5 Co1 N4 92.45(14) . .
N1 C1 C2 112.3(4) . .
N1 C1 H1 123.9 . .
C2 C1 H1 123.9 . .
C3 C2 C1 106.5(4) . .
C3 C2 H2 126.7 . .
C1 C2 H2 126.7 . .
C2 C3 C4 106.8(4) . .
C2 C3 H3 126.6 . .
C4 C3 H3 126.6 . .
C5 C4 N1 124.1(4) . .
C5 C4 C3 126.6(4) . .
N1 C4 C3 109.0(3) . .
C4 C5 C6 123.9(4) . .
C4 C5 C10 117.0(4) . .
C6 C5 C10 119.1(3) . .
N2 C6 C5 123.7(3) . .
N2 C6 C7 108.9(3) . .
C5 C6 C7 127.4(4) . .
C8 C7 C6 106.6(4) . .
C8 C7 H7 126.7 . .
C6 C7 H7 126.7 . .
C7 C8 C9 106.8(4) . .
C7 C8 H8 126.6 . .
C9 C8 H8 126.6 . .
N2 C9 C8 111.7(3) . .
N2 C9 H9 124.1 . .
C8 C9 H9 124.1 . .
C15 C10 C11 119.7(4) . .
C15 C10 C5 121.4(4) . .
C11 C10 C5 118.9(4) . .
C10 C11 C12 120.4(4) . .
C10 C11 H11 119.8 . .
C12 C11 H11 119.8 . .
C13 C12 C11 119.2(4) . .
C13 C12 H12 120.4 . .
C11 C12 H12 120.4 . .
C12 C13 C14 120.3(4) . .
C12 C13 C16 118.6(4) . .
C14 C13 C16 121.1(4) . .
C15 C14 C13 119.7(4) . .
C15 C14 H14 120.2 . .
C13 C14 H14 120.2 . .
C14 C15 C10 120.7(4) . .
C14 C15 H15 119.6 . .
C10 C15 H15 119.6 . .
C17 C16 C13 174.1(5) . .
C16 C17 C18 178.9(5) . .
C22 C18 C19 117.4(4) . .
C22 C18 C17 121.4(4) . .
C19 C18 C17 121.2(4) . .
C20 C19 C18 119.5(4) . .
C20 C19 H19 120.3 . .
C18 C19 H19 120.3 . .
N3 C20 C19 123.3(4) . .
N3 C20 H20 118.3 . .
C19 C20 H20 118.3 . .
N3 C21 C22 123.1(4) . .
N3 C21 H21 118.4 . .
C22 C21 H21 118.4 . .
C21 C22 C18 119.7(4) . .
C21 C22 H22 120.2 . .
C18 C22 H22 120.2 . .
N4 C23 C24 111.4(4) . .
N4 C23 H23 124.3 . .
C24 C23 H23 124.3 . .
C25 C24 C23 107.1(4) . .
C25 C24 H24 126.4 . .
C23 C24 H24 126.4 . .
C24 C25 C26 106.8(4) . .
C24 C25 H25 126.6 . .
C26 C25 H25 126.6 . .
C27 C26 N4 124.1(4) . .
C27 C26 C25 127.8(4) . .
N4 C26 C25 107.9(3) . .
C26 C27 C28 126.1(4) . .
C26 C27 C32 117.4(4) . .
C28 C27 C32 116.5(4) . .
C27 C28 C29 128.3(4) . .
C27 C28 N5 123.6(4) . .
C29 C28 N5 108.1(4) . .
C30 C29 C28 107.8(4) . .
C30 C29 H29 126.1 . .
C28 C29 H29 126.1 . .
C29 C30 C31 106.3(4) . .
C29 C30 H30 126.8 . .
C31 C30 H30 126.8 . .
N5 C31 C30 111.0(4) . .
N5 C31 H31 124.5 . .
C30 C31 H31 124.5 . .
C37 C32 C33 119.2(4) . .
C37 C32 C27 120.8(4) . .
C33 C32 C27 119.9(4) . .
C32 C33 C34 121.1(4) . .
C32 C33 H33 119.4 . .
C34 C33 H33 119.4 . .
C35 C34 C33 119.7(4) . .
C35 C34 H34 120.2 . .
C33 C34 H34 120.2 . .
C36 C35 C34 119.6(4) . .
C36 C35 C38 119.1(4) . .
C34 C35 C38 121.3(4) . .
C35 C36 C37 120.5(4) . .
C35 C36 H36 119.8 . .
C37 C36 H36 119.8 . .
C32 C37 C36 119.8(4) . .
C32 C37 H37 120.1 . .
C36 C37 H37 120.1 . .
C39 C38 C35 176.5(5) . .
C38 C39 C40 175.5(5) . .
C41 C40 C44 117.9(4) . .
C41 C40 C39 122.1(4) . .
C44 C40 C39 119.9(4) . .
C40 C41 C42 119.7(4) . .
C40 C41 H41 120.2 . .
C42 C41 H41 120.2 . .
N6 C42 C41 122.6(4) . .
N6 C42 H42 118.7 . .
C41 C42 H42 118.7 . .
N6 C43 C44 122.9(4) . .
N6 C43 H43 118.5 . .
C44 C43 H43 118.5 . .
C43 C44 C40 118.9(4) . .
C43 C44 H44 120.6 . .
C40 C44 H44 120.6 . .
N7 C45 C46 110.5(4) . .
N7 C45 H45 124.7 . .
C46 C45 H45 124.7 . .
C47 C46 C45 106.7(4) . .
C47 C46 H46 126.7 . .
C45 C46 H46 126.7 . .
C46 C47 C48 107.6(4) . .
C46 C47 H47 126.2 . .
C48 C47 H47 126.2 . .
C49 C48 N7 124.0(4) . .
C49 C48 C47 127.7(4) . .
N7 C48 C47 107.9(4) . .
C48 C49 C50 124.7(4) . .
C48 C49 C54 119.8(4) . .
C50 C49 C54 115.6(4) . .
N8 C50 C49 123.0(4) . .
N8 C50 C51 108.3(4) . .
C49 C50 C51 128.7(4) . .
C52 C51 C50 107.6(4) . .
C52 C51 H51 126.2 . .
C50 C51 H51 126.2 . .
C51 C52 C53 106.9(4) . .
C51 C52 H52 126.6 . .
C53 C52 H52 126.6 . .
N8 C53 C52 110.6(4) . .
N8 C53 H53 124.7 . .
C52 C53 H53 124.7 . .
C59 C54 C55' 93.6(8) . .
C59 C54 C59' 45.9(7) . .
C55' C54 C59' 121.0(8) . .
C59 C54 C55 119.1(7) . .
C55' C54 C55 59.7(6) . .
C59' C54 C55 99.6(7) . .
C59 C54 C49 122.7(6) . .
C55' C54 C49 121.4(6) . .
C59' C54 C49 117.1(6) . .
C55 C54 C49 117.7(5) . .
C56 C55 C54 118.7(7) . .
C56 C55 H55 120.7 . .
C54 C55 H55 120.7 . .
C55 C56 C57 119.0(8) . .
C55 C56 H56 120.5 . .
C57 C56 H56 120.5 . .
C58 C57 C58' 44.6(6) . .
C58 C57 C56' 92.3(7) . .
C58' C57 C56' 115.4(8) . .
C58 C57 C60 124.9(6) . .
C58' C57 C60 123.0(7) . .
C56' C57 C60 121.2(6) . .
C58 C57 C56 118.7(6) . .
C58' C57 C56 98.3(7) . .
C56' C57 C56 57.3(6) . .
C60 C57 C56 116.2(5) . .
C57 C58 C59 120.8(9) . .
C57 C58 H58 119.6 . .
C59 C58 H58 119.6 . .
C54 C59 C58 123.5(9) . .
C54 C59 H59 118.3 . .
C58 C59 H59 118.3 . .
C54 C55' C56' 117.7(9) . .
C54 C55' H55' 121.1 . .
C56' C55' H55' 121.1 . .
C57 C56' C55' 122.7(9) . .
C57 C56' H56' 118.6 . .
C55' C56' H56' 118.6 . .
C59' C58' C57 127.1(11) . .
C59' C58' H58' 116.5 . .
C57 C58' H58' 116.5 . .
C58' C59' C54 114.3(11) . .
C58' C59' H59' 122.8 . .
C54 C59' H59' 122.8 . .
C61 C60 C57 176.3(6) . .
C60 C61 C62 172.4(6) . .
C63 C62 C66 117.3(4) . .
C63 C62 C61 120.8(5) . .
C66 C62 C61 121.7(5) . .
C64 C63 C62 119.8(5) . .
C64 C63 H63 120.1 . .
C62 C63 H63 120.1 . .
N9 C64 C63 123.0(5) . .
N9 C64 H64 118.5 . .
C63 C64 H64 118.5 . .
N9 C65 C66 124.8(5) . .
N9 C65 H65 117.6 . .
C66 C65 H65 117.6 . .
C65 C66 C62 118.7(5) . .
C65 C66 H66 120.6 . .
C62 C66 H66 120.6 . .
C1 N1 C4 105.4(3) . .
C1 N1 Co1 127.4(3) . .
C4 N1 Co1 126.9(3) . .
C9 N2 C6 106.0(3) . .
C9 N2 Co1 126.1(3) . .
C6 N2 Co1 127.7(3) . .
C21 N3 C20 117.0(4) . .
C21 N3 Ag1 119.8(3) . .
C20 N3 Ag1 123.2(3) . .
C23 N4 C26 106.7(3) . .
C23 N4 Co1 126.4(3) . .
C26 N4 Co1 126.8(3) . .
C31 N5 C28 106.6(4) . .
C31 N5 Co1 126.5(3) . .
C28 N5 Co1 126.9(3) . .
C43 N6 C42 118.0(4) . .
C43 N6 Ag1 120.9(3) . 1_754
C42 N6 Ag1 121.1(3) . 1_754
C45 N7 C48 107.3(3) . .
C45 N7 Co1 126.1(3) . .
C48 N7 Co1 126.4(3) . .
C53 N8 C50 106.6(3) . .
C53 N8 Co1 125.4(3) . .
C50 N8 Co1 127.2(3) . .
C65 N9 C64 116.3(4) . .
C65 N9 Ag1 122.0(3) . 1_765
C64 N9 Ag1 119.9(3) . 1_765
F5 B1 F3 70.9(18) . .
F5 B1 F4 150.3(10) . .
F3 B1 F4 116.1(9) . .
F5 B1 F2 42.5(11) . .
F3 B1 F2 107.8(8) . .
F4 B1 F2 112.5(8) . .
F5 B1 F7 110.5(12) . .
F3 B1 F7 137.4(8) . .
F4 B1 F7 43.6(6) . .
F2 B1 F7 69.3(8) . .
F5 B1 F1 102.9(11) . .
F3 B1 F1 106.4(6) . .
F4 B1 F1 102.3(5) . .
F2 B1 F1 111.6(7) . .
F7 B1 F1 114.1(7) . .
F5 B1 F6 102.1(18) . .
F3 B1 F6 39.0(17) . .
F4 B1 F6 77.4(16) . .
F2 B1 F6 122.4(10) . .
F7 B1 F6 104.7(16) . .
F1 B1 F6 121.6(8) . .
C68 C67 C72 121.0(7) . .
C68 C67 H67 119.5 . .
C72 C67 H67 119.5 . .
C67 C68 C69 119.4(7) . .
C67 C68 H68 120.3 . .
C69 C68 H68 120.3 . .
C70 C69 C68 120.4(7) . .
C70 C69 H69 119.8 . .
C68 C69 H69 119.8 . .
C69 C70 C71 120.3(7) . .
C69 C70 H70 119.9 . .
C71 C70 H70 119.9 . .
C70 C71 C72 121.3(8) . .
C70 C71 H71 119.4 . .
C72 C71 H71 119.4 . .
C71 C72 C67 117.6(7) . .
C71 C72 H72 121.2 . .
C67 C72 H72 121.2 . .
N10 C73 C74 171.4(13) . .
C73 C74 H74A 109.5 . .
C73 C74 H74B 109.5 . .
H74A C74 H74B 109.5 . .
C73 C74 H74C 109.5 . .
H74A C74 H74C 109.5 . .
H74B C74 H74C 109.5 . .

loop_
_geom_bond_atom_site_label_1
_geom_bond_atom_site_label_2
_geom_bond_distance
_geom_bond_site_symmetry_2
Ag1 N3 2.209(3) .
Ag1 N6 2.228(3) 1_356
Ag1 N9 2.363(4) 1_345
Co1 N8 1.930(3) .
Co1 N1 1.933(3) .
Co1 N2 1.938(3) .
Co1 N7 1.947(3) .
Co1 N5 1.952(3) .
Co1 N4 1.953(3) .
C1 N1 1.336(5) .
C1 C2 1.406(6) .
C1 H1 0.9500 .
C2 C3 1.371(6) .
C2 H2 0.9500 .
C3 C4 1.422(6) .
C3 H3 0.9500 .
C4 C5 1.395(6) .
C4 N1 1.407(5) .
C5 C6 1.414(6) .
C5 C10 1.490(5) .
C6 N2 1.396(5) .
C6 C7 1.423(5) .
C7 C8 1.366(6) .
C7 H7 0.9500 .
C8 C9 1.405(6) .
C8 H8 0.9500 .
C9 N2 1.331(5) .
C9 H9 0.9500 .
C10 C15 1.394(6) .
C10 C11 1.395(6) .
C11 C12 1.410(6) .
C11 H11 0.9500 .
C12 C13 1.387(7) .
C12 H12 0.9500 .
C13 C14 1.417(7) .
C13 C16 1.439(6) .
C14 C15 1.378(6) .
C14 H14 0.9500 .
C15 H15 0.9500 .
C16 C17 1.200(6) .
C17 C18 1.435(6) .
C18 C22 1.387(7) .
C18 C19 1.397(6) .
C19 C20 1.376(6) .
C19 H19 0.9500 .
C20 N3 1.347(6) .
C20 H20 0.9500 .
C21 N3 1.346(6) .
C21 C22 1.382(6) .
C21 H21 0.9500 .
C22 H22 0.9500 .
C23 N4 1.313(5) .
C23 C24 1.414(6) .
C23 H23 0.9500 .
C24 C25 1.347(6) .
C24 H24 0.9500 .
C25 C26 1.433(6) .
C25 H25 0.9500 .
C26 C27 1.387(6) .
C26 N4 1.400(5) .
C27 C28 1.399(6) .
C27 C32 1.502(6) .
C28 C29 1.405(6) .
C28 N5 1.405(5) .
C29 C30 1.352(7) .
C29 H29 0.9500 .
C30 C31 1.423(7) .
C30 H30 0.9500 .
C31 N5 1.314(6) .
C31 H31 0.9500 .
C32 C37 1.381(6) .
C32 C33 1.386(6) .
C33 C34 1.389(6) .
C33 H33 0.9500 .
C34 C35 1.385(6) .
C34 H34 0.9500 .
C35 C36 1.384(6) .
C35 C38 1.444(6) .
C36 C37 1.402(6) .
C36 H36 0.9500 .
C37 H37 0.9500 .
C38 C39 1.187(6) .
C39 C40 1.447(6) .
C40 C41 1.371(7) .
C40 C44 1.400(6) .
C41 C42 1.380(6) .
C41 H41 0.9500 .
C42 N6 1.344(6) .
C42 H42 0.9500 .
C43 N6 1.325(6) .
C43 C44 1.386(6) .
C43 H43 0.9500 .
C44 H44 0.9500 .
C45 N7 1.334(5) .
C45 C46 1.417(6) .
C45 H45 0.9500 .
C46 C47 1.357(7) .
C46 H46 0.9500 .
C47 C48 1.424(6) .
C47 H47 0.9500 .
C48 C49 1.385(6) .
C48 N7 1.390(5) .
C49 C50 1.408(6) .
C49 C54 1.503(6) .
C50 N8 1.393(5) .
C50 C51 1.410(6) .
C51 C52 1.356(7) .
C51 H51 0.9500 .
C52 C53 1.407(6) .
C52 H52 0.9500 .
C53 N8 1.339(5) .
C53 H53 0.9500 .
C54 C59 1.283(12) .
C54 C55' 1.393(12) .
C54 C59' 1.455(17) .
C54 C55 1.489(9) .
C55 C56 1.353(11) .
C55 H55 0.9500 .
C56 C57 1.504(11) .
C56 H56 0.9500 .
C57 C58 1.314(11) .
C57 C58' 1.368(13) .
C57 C56' 1.393(12) .
C57 C60 1.431(7) .
C58 C59 1.415(13) .
C58 H58 0.9500 .
C59 H59 0.9500 .
C55' C56' 1.395(15) .
C55' H55' 0.9500 .
C56' H56' 0.9500 .
C58' C59' 1.363(18) .
C58' H58' 0.9500 .
C59' H59' 0.9500 .
C60 C61 1.185(7) .
C61 C62 1.439(7) .
C62 C63 1.388(7) .
C62 C66 1.396(7) .
C63 C64 1.368(6) .
C63 H63 0.9500 .
C64 N9 1.364(6) .
C64 H64 0.9500 .
C65 N9 1.322(6) .
C65 C66 1.373(7) .
C65 H65 0.9500 .
C66 H66 0.9500 .
N6 Ag1 2.228(3) 1_754
N9 Ag1 2.363(4) 1_765
B1 F5 1.296(16) .
B1 F3 1.313(11) .
B1 F4 1.340(10) .
B1 F2 1.363(10) .
B1 F7 1.396(13) .
B1 F1 1.412(7) .
B1 F6 1.45(2) .
C67 C68 1.364(10) .
C67 C72 1.390(11) .
C67 H67 0.9500 .
C68 C69 1.372(9) .
C68 H68 0.9500 .
C69 C70 1.345(10) .
C69 H69 0.9500 .
C70 C71 1.364(10) .
C70 H70 0.9500 .
C71 C72 1.370(11) .
C71 H71 0.9500 .
C72 H72 0.9500 .
N10 C73 1.166(12) .
C73 C74 1.395(13) .
C74 H74A 0.9800 .
C74 H74B 0.9800 .
C74 H74C 0.9800 .

loop_
_geom_torsion_atom_site_label_1
_geom_torsion_atom_site_label_2
_geom_torsion_atom_site_label_3
_geom_torsion_atom_site_label_4
_geom_torsion
_geom_torsion_site_symmetry_1
_geom_torsion_site_symmetry_4
N1 C1 C2 C3 1.4(5) . .
C1 C2 C3 C4 -0.6(5) . .
C2 C3 C4 C5 174.1(4) . .
C2 C3 C4 N1 -0.2(5) . .
N1 C4 C5 C6 1.7(6) . .
C3 C4 C5 C6 -171.9(4) . .
N1 C4 C5 C10 179.9(4) . .
C3 C4 C5 C10 6.4(6) . .
C4 C5 C6 N2 -5.2(6) . .
C10 C5 C6 N2 176.6(4) . .
C4 C5 C6 C7 176.1(4) . .
C10 C5 C6 C7 -2.1(6) . .
N2 C6 C7 C8 0.9(5) . .
C5 C6 C7 C8 179.7(4) . .
C6 C7 C8 C9 -0.5(5) . .
C7 C8 C9 N2 0.0(5) . .
C4 C5 C10 C15 -119.4(4) . .
C6 C5 C10 C15 59.0(6) . .
C4 C5 C10 C11 59.8(5) . .
C6 C5 C10 C11 -121.9(4) . .
C15 C10 C11 C12 1.2(6) . .
C5 C10 C11 C12 -178.0(4) . .
C10 C11 C12 C13 0.4(6) . .
C11 C12 C13 C14 -2.3(6) . .
C11 C12 C13 C16 175.9(4) . .
C12 C13 C14 C15 2.7(7) . .
C16 C13 C14 C15 -175.4(4) . .
C13 C14 C15 C10 -1.1(7) . .
C11 C10 C15 C14 -0.8(6) . .
C5 C10 C15 C14 178.4(4) . .
C12 C13 C16 C17 -34(5) . .
C14 C13 C16 C17 144(5) . .
C13 C16 C17 C18 -55(33) . .
C16 C17 C18 C22 -83(31) . .
C16 C17 C18 C19 96(31) . .
C22 C18 C19 C20 1.1(6) . .
C17 C18 C19 C20 -178.7(4) . .
C18 C19 C20 N3 -0.9(7) . .
N3 C21 C22 C18 -0.2(7) . .
C19 C18 C22 C21 -0.6(6) . .
C17 C18 C22 C21 179.2(4) . .
N4 C23 C24 C25 -2.2(5) . .
C23 C24 C25 C26 1.6(4) . .
C24 C25 C26 C27 175.1(4) . .
C24 C25 C26 N4 -0.6(4) . .
N4 C26 C27 C28 2.3(6) . .
C25 C26 C27 C28 -172.7(4) . .
N4 C26 C27 C32 -179.5(3) . .
C25 C26 C27 C32 5.4(6) . .
C26 C27 C28 C29 -179.0(4) . .
C32 C27 C28 C29 2.8(7) . .
C26 C27 C28 N5 -1.3(6) . .
C32 C27 C28 N5 -179.5(4) . .
C27 C28 C29 C30 179.5(4) . .
N5 C28 C29 C30 1.5(6) . .
C28 C29 C30 C31 -0.2(6) . .
C29 C30 C31 N5 -1.2(6) . .
C26 C27 C32 C37 -113.4(5) . .
C28 C27 C32 C37 64.9(5) . .
C26 C27 C32 C33 65.0(5) . .
C28 C27 C32 C33 -116.6(4) . .
C37 C32 C33 C34 -1.0(6) . .
C27 C32 C33 C34 -179.5(4) . .
C32 C33 C34 C35 2.3(7) . .
C33 C34 C35 C36 -3.3(7) . .
C33 C34 C35 C38 177.0(4) . .
C34 C35 C36 C37 3.1(7) . .
C38 C35 C36 C37 -177.2(4) . .
C33 C32 C37 C36 0.8(7) . .
C27 C32 C37 C36 179.3(4) . .
C35 C36 C37 C32 -1.8(7) . .
C36 C35 C38 C39 54(9) . .
C34 C35 C38 C39 -126(9) . .
C35 C38 C39 C40 6(15) . .
C38 C39 C40 C41 93(7) . .
C38 C39 C40 C44 -83(7) . .
C44 C40 C41 C42 2.0(7) . .
C39 C40 C41 C42 -173.7(4) . .
C40 C41 C42 N6 -1.7(7) . .
N6 C43 C44 C40 -1.6(7) . .
C41 C40 C44 C43 -0.5(6) . .
C39 C40 C44 C43 175.3(4) . .
N7 C45 C46 C47 -1.9(6) . .
C45 C46 C47 C48 2.0(6) . .
C46 C47 C48 C49 172.1(5) . .
C46 C47 C48 N7 -1.5(6) . .
N7 C48 C49 C50 4.9(8) . .
C47 C48 C49 C50 -167.7(5) . .
N7 C48 C49 C54 -173.9(4) . .
C47 C48 C49 C54 13.4(8) . .
C48 C49 C50 N8 -4.8(7) . .
C54 C49 C50 N8 174.1(4) . .
C48 C49 C50 C51 174.3(5) . .
C54 C49 C50 C51 -6.8(7) . .
N8 C50 C51 C52 0.8(5) . .
C49 C50 C51 C52 -178.4(5) . .
C50 C51 C52 C53 -0.2(5) . .
C51 C52 C53 N8 -0.6(5) . .
C48 C49 C54 C59 63.0(11) . .
C50 C49 C54 C59 -115.9(10) . .
C48 C49 C54 C55' -55.5(8) . .
C50 C49 C54 C55' 125.5(7) . .
C48 C49 C54 C59' 116.1(8) . .
C50 C49 C54 C59' -62.8(9) . .
C48 C49 C54 C55 -125.2(6) . .
C50 C49 C54 C55 55.9(7) . .
C59 C54 C55 C56 -5.3(13) . .
C55' C54 C55 C56 70.6(9) . .
C59' C54 C55 C56 -49.8(10) . .
C49 C54 C55 C56 -177.4(7) . .
C54 C55 C56 C57 1.2(12) . .
C55 C56 C57 C58 2.7(13) . .
C55 C56 C57 C58' 45.0(11) . .
C55 C56 C57 C56' -70.0(9) . .
C55 C56 C57 C60 178.3(7) . .
C58' C57 C58 C59 -74.1(14) . .
C56' C57 C58 C59 50.8(14) . .
C60 C57 C58 C59 -177.9(10) . .
C56 C57 C58 C59 -2.7(17) . .
C55' C54 C59 C58 -51.4(16) . .
C59' C54 C59 C58 79.8(17) . .
C55 C54 C59 C58 6(2) . .
C49 C54 C59 C58 177.3(11) . .
C57 C58 C59 C54 -2(2) . .
C59 C54 C55' C56' 50.8(11) . .
C59' C54 C55' C56' 11.7(14) . .
C55 C54 C55' C56' -71.1(9) . .
C49 C54 C55' C56' -177.0(8) . .
C58 C57 C56' C55' -48.6(12) . .
C58' C57 C56' C55' -9.0(14) . .
C60 C57 C56' C55' 177.5(8) . .
C56 C57 C56' C55' 74.5(10) . .
C54 C55' C56' C57 -2.2(15) . .
C58 C57 C58' C59' 77.0(16) . .
C56' C57 C58' C59' 11.8(18) . .
C60 C57 C58' C59' -174.8(12) . .
C56 C57 C58' C59' -45.9(16) . .
C57 C58' C59' C54 -3(2) . .
C59 C54 C59' C58' -70.6(13) . .
C55' C54 C59' C58' -9.4(16) . .
C55 C54 C59' C58' 50.9(13) . .
C49 C54 C59' C58' 178.9(10) . .
C58 C57 C60 C61 -175(9) . .
C58' C57 C60 C61 130(9) . .
C56' C57 C60 C61 -57(10) . .
C56 C57 C60 C61 9(10) . .
C57 C60 C61 C62 24(13) . .
C60 C61 C62 C63 93(5) . .
C60 C61 C62 C66 -82(5) . .
C66 C62 C63 C64 2.8(7) . .
C61 C62 C63 C64 -172.7(5) . .
C62 C63 C64 N9 -0.8(8) . .
N9 C65 C66 C62 -0.7(8) . .
C63 C62 C66 C65 -2.1(7) . .
C61 C62 C66 C65 173.4(5) . .
C2 C1 N1 C4 -1.5(5) . .
C2 C1 N1 Co1 173.0(3) . .
C5 C4 N1 C1 -173.5(4) . .
C3 C4 N1 C1 1.0(4) . .
C5 C4 N1 Co1 12.0(6) . .
C3 C4 N1 Co1 -173.5(3) . .
N8 Co1 N1 C1 -7.9(3) . .
N2 Co1 N1 C1 170.5(3) . .
N7 Co1 N1 C1 -98.7(3) . .
N5 Co1 N1 C1 -64.9(17) . .
N4 Co1 N1 C1 82.8(3) . .
N8 Co1 N1 C4 165.5(3) . .
N2 Co1 N1 C4 -16.2(3) . .
N7 Co1 N1 C4 74.7(3) . .
N5 Co1 N1 C4 108.4(16) . .
N4 Co1 N1 C4 -103.9(3) . .
C8 C9 N2 C6 0.6(5) . .
C8 C9 N2 Co1 -174.2(3) . .
C5 C6 N2 C9 -179.8(4) . .
C7 C6 N2 C9 -0.9(4) . .
C5 C6 N2 Co1 -5.1(6) . .
C7 C6 N2 Co1 173.8(3) . .
N8 Co1 N2 C9 -48(4) . .
N1 Co1 N2 C9 -173.4(3) . .
N7 Co1 N2 C9 100.5(3) . .
N5 Co1 N2 C9 10.4(3) . .
N4 Co1 N2 C9 -82.0(3) . .
N8 Co1 N2 C6 139(4) . .
N1 Co1 N2 C6 12.9(3) . .
N7 Co1 N2 C6 -73.2(3) . .
N5 Co1 N2 C6 -163.2(3) . .
N4 Co1 N2 C6 104.4(3) . .
C22 C21 N3 C20 0.4(7) . .
C22 C21 N3 Ag1 -179.7(3) . .
C19 C20 N3 C21 0.1(6) . .
C19 C20 N3 Ag1 -179.8(3) . .
N6 Ag1 N3 C21 -170.2(3) 1_356 .
N9 Ag1 N3 C21 -11.9(4) 1_345 .
N6 Ag1 N3 C20 9.7(4) 1_356 .
N9 Ag1 N3 C20 168.0(3) 1_345 .
C24 C23 N4 C26 1.8(4) . .
C24 C23 N4 Co1 -175.2(3) . .
C27 C26 N4 C23 -176.7(4) . .
C25 C26 N4 C23 -0.8(4) . .
C27 C26 N4 Co1 0.3(5) . .
C25 C26 N4 Co1 176.2(2) . .
N8 Co1 N4 C23 86.1(3) . .
N1 Co1 N4 C23 -3.7(3) . .
N2 Co1 N4 C23 -95.0(3) . .
N7 Co1 N4 C23 -34(3) . .
N5 Co1 N4 C23 173.8(3) . .
N8 Co1 N4 C26 -90.2(3) . .
N1 Co1 N4 C26 180.0(3) . .
N2 Co1 N4 C26 88.6(3) . .
N7 Co1 N4 C26 150(3) . .
N5 Co1 N4 C26 -2.5(3) . .
C30 C31 N5 C28 2.1(5) . .
C30 C31 N5 Co1 -176.0(3) . .
C27 C28 N5 C31 179.7(4) . .
C29 C28 N5 C31 -2.2(5) . .
C27 C28 N5 Co1 -2.3(6) . .
C29 C28 N5 Co1 175.9(3) . .
N8 Co1 N5 C31 -88.3(4) . .
N1 Co1 N5 C31 -31.2(18) . .
N2 Co1 N5 C31 93.4(4) . .
N7 Co1 N5 C31 2.5(4) . .
N4 Co1 N5 C31 -178.8(4) . .
N8 Co1 N5 C28 94.0(3) . .
N1 Co1 N5 C28 151.1(15) . .
N2 Co1 N5 C28 -84.3(3) . .
N7 Co1 N5 C28 -175.2(3) . .
N4 Co1 N5 C28 3.5(3) . .
C44 C43 N6 C42 2.0(6) . .
C44 C43 N6 Ag1 -179.3(3) . 1_754
C41 C42 N6 C43 -0.4(7) . .
C41 C42 N6 Ag1 -179.1(3) . 1_754
C46 C45 N7 C48 1.0(5) . .
C46 C45 N7 Co1 176.2(3) . .
C49 C48 N7 C45 -173.6(5) . .
C47 C48 N7 C45 0.3(5) . .
C49 C48 N7 Co1 11.2(6) . .
C47 C48 N7 Co1 -174.9(3) . .
N8 Co1 N7 C45 166.2(4) . .
N1 Co1 N7 C45 -104.1(4) . .
N2 Co1 N7 C45 -12.8(4) . .
N5 Co1 N7 C45 78.5(4) . .
N4 Co1 N7 C45 -74(3) . .
N8 Co1 N7 C48 -19.6(4) . .
N1 Co1 N7 C48 70.2(4) . .
N2 Co1 N7 C48 161.5(4) . .
N5 Co1 N7 C48 -107.2(4) . .
N4 Co1 N7 C48 101(3) . .
C52 C53 N8 C50 1.1(5) . .
C52 C53 N8 Co1 -169.2(3) . .
C49 C50 N8 C53 178.1(4) . .
C51 C50 N8 C53 -1.2(5) . .
C49 C50 N8 Co1 -11.8(6) . .
C51 C50 N8 Co1 168.9(3) . .
N1 Co1 N8 C53 102.2(4) . .
N2 Co1 N8 C53 -24(5) . .
N7 Co1 N8 C53 -171.8(4) . .
N5 Co1 N8 C53 -81.7(4) . .
N4 Co1 N8 C53 10.7(4) . .
N1 Co1 N8 C50 -66.2(4) . .
N2 Co1 N8 C50 168(4) . .
N7 Co1 N8 C50 19.9(4) . .
N5 Co1 N8 C50 109.9(4) . .
N4 Co1 N8 C50 -157.7(4) . .
C66 C65 N9 C64 2.7(7) . .
C66 C65 N9 Ag1 -162.0(4) . 1_765
C63 C64 N9 C65 -1.9(7) . .
C63 C64 N9 Ag1 163.1(4) . 1_765
C72 C67 C68 C69 -2.1(11) . .
C67 C68 C69 C70 3.1(12) . .
C68 C69 C70 C71 -2.2(13) . .
C69 C70 C71 C72 0.2(13) . .
C70 C71 C72 C67 0.8(11) . .
C68 C67 C72 C71 0.2(11) . .

loop_
_platon_squeeze_void_nr
_platon_squeeze_void_average_x
_platon_squeeze_void_average_y
_platon_squeeze_void_average_z
_platon_squeeze_void_volume
_platon_squeeze_void_count_electrons
1 0.157 0.500 0.363 1171.9 424.1
